data_2219509
loop_
_publ_author_name
'Edelmann, Frank T.'
'Kaufmann, Dieter E.'
'Blaurock, Steffen'
'Wagner, Thomas'
'Zapol'skii, Viktor'

_publ_section_title <i>trans</i>-Bis(perchlorato-\k<i>O</i>)tetrakis(1<i>H</i>-pyrazole-\k<i>N</i>^2^)copper(II)
_journal_coeditor_code BT2785
_journal_issue 10
_journal_name_full 'Acta Crystallographica Section E'
_journal_page_first m1315
_journal_paper_doi 10.1107/S1600536808030080
_journal_volume 64
_journal_year 2008
_chemical_formula_iupac '[Cu (Cl O4)2 (C3 H4 N2)4]'
_chemical_formula_moiety 'C12 H16 Cl2 Cu N8 O8'
_chemical_formula_sum 'C12 H16 Cl2 Cu N8 O8'
_chemical_formula_weight 534.77
_chemical_name_systematic
;
<i>trans</i>-Bis(perchlorato-\kO)tetrakis(1H-pyrazole-\kN^2^)copper(II)
;
_space_group_IT_number 15
_symmetry_cell_setting monoclinic
_symmetry_space_group_name_Hall '-C 2yc'
_symmetry_space_group_name_H-M 'C 1 2/c 1'
_atom_sites_solution_hydrogens geom
_atom_sites_solution_primary direct
_atom_sites_solution_secondary difmap
_audit_creation_method SHELXL-97
_cell_angle_alpha 90.00
_cell_angle_beta 114.946(6)
_cell_angle_gamma 90.00
_cell_formula_units_Z 4
_cell_length_a 14.1537(11)
_cell_length_b 9.9483(5)
_cell_length_c 15.7414(12)
_cell_measurement_reflns_used 16684
_cell_measurement_temperature 173(2)
_cell_measurement_theta_max 29.53
_cell_measurement_theta_min 2.59
_cell_volume 2009.7(3)
_computing_cell_refinement 'X-AREA (Stoe & Cie, 2001)'
_computing_data_collection 'X-AREA (Stoe & Cie, 2001)'
_computing_data_reduction 'X-RED (Stoe & Cie, 2001)'
_computing_molecular_graphics 'SHELXTL-Plus (Sheldrick, 2008)'
_computing_publication_material 'SHELXTL-Plus (Sheldrick, 2008)'
_computing_structure_refinement 'SHELXL97 (Sheldrick, 2008)'
_computing_structure_solution 'SHELXS97 (Sheldrick, 2008)'
_diffrn_ambient_temperature 173(2)
_diffrn_detector_area_resol_mean 6.67
_diffrn_measured_fraction_theta_full 0.989
_diffrn_measured_fraction_theta_max 0.989
_diffrn_measurement_device '2-circle goniometer'
_diffrn_measurement_device_type 'Stoe IPDS 2T'
_diffrn_measurement_method 'rotation method'
_diffrn_radiation_monochromator 'plane graphite'
_diffrn_radiation_type 'Mo K\a'
_diffrn_radiation_wavelength 0.71073
_diffrn_reflns_av_R_equivalents 0.0173
_diffrn_reflns_av_sigmaI/netI 0.0122
_diffrn_reflns_limit_h_max 19
_diffrn_reflns_limit_h_min -19
_diffrn_reflns_limit_k_max 13
_diffrn_reflns_limit_k_min -13
_diffrn_reflns_limit_l_max 21
_diffrn_reflns_limit_l_min -21
_diffrn_reflns_number 9046
_diffrn_reflns_theta_full 29.18
_diffrn_reflns_theta_max 29.18
_diffrn_reflns_theta_min 2.59
_exptl_absorpt_coefficient_mu 1.41
_exptl_absorpt_correction_T_max 0.8811
_exptl_absorpt_correction_T_min 0.6058
_exptl_absorpt_correction_type integration
_exptl_absorpt_process_details '(XRED; Stoe & Cie, 2001)'
_exptl_crystal_colour green
_exptl_crystal_density_diffrn 1.767
_exptl_crystal_density_method 'not measured'
_exptl_crystal_description prism
_exptl_crystal_F_000 1084
_exptl_crystal_size_max 0.40
_exptl_crystal_size_mid 0.30
_exptl_crystal_size_min 0.20
_refine_diff_density_max 0.367
_refine_diff_density_min -0.340
_refine_ls_extinction_method none
_refine_ls_goodness_of_fit_ref 0.991
_refine_ls_hydrogen_treatment refall
_refine_ls_matrix_type full
_refine_ls_number_parameters 174
_refine_ls_number_reflns 2687
_refine_ls_number_restraints 0
_refine_ls_restrained_S_all 0.991
_refine_ls_R_factor_all 0.0275
_refine_ls_R_factor_gt 0.0247
_refine_ls_shift/su_max 0.001
_refine_ls_shift/su_mean 0.000
_refine_ls_structure_factor_coef Fsqd
_refine_ls_weighting_details 'calc w=1/[\s^2^(Fo^2^)+(0.0449P)^2^+1.7635P] where P=(Fo^2^+2Fc^2^)/3'
_refine_ls_weighting_scheme calc
_refine_ls_wR_factor_gt 0.0667
_refine_ls_wR_factor_ref 0.0683
_reflns_number_gt 2518
_reflns_number_total 2687
_reflns_threshold_expression I>2\s(I)
_cod_data_source_file bt2785.cif
_cod_data_source_block I
_cod_original_sg_symbol_Hall -C2yc
_cod_original_sg_symbol_H-M 'C 2/c'
_cod_database_code 2219509
_cod_database_fobs_code 2219509

loop_
_symmetry_equiv_pos_as_xyz
'x, y, z'
'-x, y, -z+1/2'
'x+1/2, y+1/2, z'
'-x+1/2, y+1/2, -z+1/2'
'-x, -y, -z'
'x, -y, z-1/2'
'-x+1/2, -y+1/2, -z'
'x+1/2, -y+1/2, z-1/2'

loop_
_atom_site_type_symbol
_atom_site_label
_atom_site_fract_x
_atom_site_fract_y
_atom_site_fract_z
_atom_site_U_iso_or_equiv
_atom_site_adp_type
_atom_site_calc_flag
_atom_site_refinement_flags
_atom_site_occupancy
Cu Cu1 0.7500 0.7500 0.5000 0.01532(8) Uani d S 1
Cl Cl2 0.90323(2) 1.06663(3) 0.56166(2) 0.01900(9) Uani d . 1
O O1 0.98696(11) 1.03113(16) 0.64859(9) 0.0454(3) Uani d . 1
O O2 0.94232(9) 1.14470(12) 0.50756(8) 0.0312(2) Uani d . 1
O O3 0.82438(10) 1.13865(14) 0.57726(10) 0.0412(3) Uani d . 1
O O4 0.85586(8) 0.94534(11) 0.51056(8) 0.0283(2) Uani d . 1
N N1 0.87702(9) 0.63692(11) 0.55955(8) 0.0191(2) Uani d . 1
N N2 0.87750(10) 0.50290(13) 0.54924(11) 0.0299(3) Uani d . 1
N N3 0.74610(9) 0.77577(12) 0.62524(8) 0.0186(2) Uani d . 1
N N4 0.67422(9) 0.71389(13) 0.64642(9) 0.0218(2) Uani d . 1
C C1 0.97459(11) 0.66995(15) 0.61591(11) 0.0254(3) Uani d . 1
C C2 1.03738(12) 0.55634(17) 0.64268(14) 0.0364(4) Uani d . 1
C C3 0.97222(14) 0.45238(18) 0.59796(17) 0.0435(5) Uani d . 1
C C4 0.80535(11) 0.84451(16) 0.70182(10) 0.0241(3) Uani d . 1
C C5 0.77179(12) 0.82591(17) 0.77210(10) 0.0274(3) Uani d . 1
C C6 0.68758(13) 0.74111(16) 0.73397(11) 0.0262(3) Uani d . 1
H H2N 0.825(2) 0.460(3) 0.5206(17) 0.045(6) Uiso d . 1
H H4N 0.6330(15) 0.666(2) 0.6088(14) 0.023(4) Uiso d . 1
H H1 0.9926(19) 0.764(2) 0.6332(17) 0.033(5) Uiso d . 1
H H2 1.107(2) 0.554(2) 0.6810(17) 0.047(6) Uiso d . 1
H H3 0.984(2) 0.356(3) 0.599(2) 0.063(8) Uiso d . 1
H H4 0.8596(16) 0.894(2) 0.7022(15) 0.032(5) Uiso d . 1
H H5 0.7974(19) 0.866(3) 0.8298(18) 0.048(6) Uiso d . 1
H H6 0.6457(18) 0.705(2) 0.7603(17) 0.042(6) Uiso d . 1

loop_
_atom_site_aniso_label
_atom_site_aniso_U_11
_atom_site_aniso_U_22
_atom_site_aniso_U_33
_atom_site_aniso_U_12
_atom_site_aniso_U_13
_atom_site_aniso_U_23
Cu1 0.01307(11) 0.01805(12) 0.01317(11) -0.00047(7) 0.00391(8) -0.00027(7)
Cl2 0.02026(15) 0.01988(15) 0.01697(14) -0.00576(10) 0.00797(11) -0.00313(10)
O1 0.0377(7) 0.0568(8) 0.0245(6) -0.0117(6) -0.0037(5) 0.0078(6)
O2 0.0409(6) 0.0281(5) 0.0297(6) -0.0113(5) 0.0197(5) 0.0010(4)
O3 0.0382(6) 0.0409(7) 0.0548(8) -0.0038(5) 0.0296(6) -0.0205(6)
O4 0.0268(5) 0.0224(5) 0.0380(6) -0.0107(4) 0.0158(5) -0.0110(4)
N1 0.0174(5) 0.0182(5) 0.0195(5) 0.0002(4) 0.0057(4) -0.0006(4)
N2 0.0197(6) 0.0200(6) 0.0445(8) -0.0023(5) 0.0080(5) -0.0083(5)
N3 0.0173(5) 0.0216(5) 0.0167(5) -0.0016(4) 0.0070(4) -0.0004(4)
N4 0.0205(5) 0.0250(5) 0.0215(6) -0.0042(4) 0.0104(5) -0.0016(5)
C1 0.0183(6) 0.0208(6) 0.0296(7) -0.0009(5) 0.0028(5) 0.0002(5)
C2 0.0189(7) 0.0262(7) 0.0507(10) 0.0035(6) 0.0015(6) 0.0011(7)
C3 0.0273(8) 0.0215(7) 0.0708(13) 0.0049(6) 0.0098(8) -0.0038(8)
C4 0.0218(6) 0.0291(7) 0.0180(6) -0.0042(5) 0.0051(5) -0.0017(5)
C5 0.0278(7) 0.0359(8) 0.0156(6) 0.0015(6) 0.0063(5) -0.0018(5)
C6 0.0272(7) 0.0327(8) 0.0216(6) 0.0031(5) 0.0131(6) 0.0044(5)

loop_
_atom_type_symbol
_atom_type_description
_atom_type_scat_dispersion_real
_atom_type_scat_dispersion_imag
_atom_type_scat_source
C C 0.0033 0.0016 'International Tables Vol C Tables 4.2.6.8 and 6.1.1.4'
H H 0.0000 0.0000 'International Tables Vol C Tables 4.2.6.8 and 6.1.1.4'
N N 0.0061 0.0033 'International Tables Vol C Tables 4.2.6.8 and 6.1.1.4'
O O 0.0106 0.0060 'International Tables Vol C Tables 4.2.6.8 and 6.1.1.4'
Cl Cl 0.1484 0.1585 'International Tables Vol C Tables 4.2.6.8 and 6.1.1.4'
Cu Cu 0.3201 1.2651 'International Tables Vol C Tables 4.2.6.8 and 6.1.1.4'

loop_
_exptl_crystal_face_index_h
_exptl_crystal_face_index_k
_exptl_crystal_face_index_l
_exptl_crystal_face_perp_dist
-1 1 1 0.1640
1 -1 -1 0.1420
1 0 0 0.0630
-1 0 0 0.0330
-1 0 1 0.2440
2 1 -8 0.2340

loop_
_geom_angle_atom_site_label_1
_geom_angle_atom_site_label_2
_geom_angle_atom_site_label_3
_geom_angle_site_symmetry_1
_geom_angle_site_symmetry_3
_geom_angle
N1 Cu1 N1 7_666 . 180.0000(10)
N1 Cu1 N3 7_666 7_666 90.18(5)
N1 Cu1 N3 . 7_666 89.82(5)
N1 Cu1 N3 7_666 . 89.82(5)
N1 Cu1 N3 . . 90.18(5)
N3 Cu1 N3 7_666 . 180.0
N1 Cu1 O4 7_666 7_666 90.65(4)
N1 Cu1 O4 . 7_666 89.35(4)
N3 Cu1 O4 7_666 7_666 95.89(4)
N3 Cu1 O4 . 7_666 84.11(4)
N1 Cu1 O4 7_666 . 89.35(4)
N1 Cu1 O4 . . 90.65(4)
N3 Cu1 O4 7_666 . 84.11(4)
N3 Cu1 O4 . . 95.89(4)
O4 Cu1 O4 7_666 . 180.00(6)
O1 Cl2 O2 . . 109.46(8)
O1 Cl2 O3 . . 110.60(9)
O2 Cl2 O3 . . 110.90(8)
O1 Cl2 O4 . . 109.23(8)
O2 Cl2 O4 . . 109.12(7)
O3 Cl2 O4 . . 107.49(7)
Cl2 O4 Cu1 . . 146.78(7)
C1 N1 N2 . . 105.61(11)
C1 N1 Cu1 . . 130.74(10)
N2 N1 Cu1 . . 123.64(9)
C3 N2 N1 . . 111.12(13)
C3 N2 H2N . . 125.5(18)
N1 N2 H2N . . 123.2(18)
C4 N3 N4 . . 105.30(11)
C4 N3 Cu1 . . 133.31(10)
N4 N3 Cu1 . . 121.37(9)
C6 N4 N3 . . 111.69(12)
C6 N4 H4N . . 129.1(14)
N3 N4 H4N . . 119.1(14)
N1 C1 C2 . . 110.67(13)
N1 C1 H1 . . 119.8(14)
C2 C1 H1 . . 129.5(14)
C3 C2 C1 . . 104.66(14)
C3 C2 H2 . . 128.5(16)
C1 C2 H2 . . 126.8(16)
N2 C3 C2 . . 107.94(15)
N2 C3 H3 . . 120.5(16)
C2 C3 H3 . . 131.5(16)
N3 C4 C5 . . 110.90(13)
N3 C4 H4 . . 119.4(13)
C5 C4 H4 . . 129.6(13)
C6 C5 C4 . . 105.01(13)
C6 C5 H5 . . 127.3(15)
C4 C5 H5 . . 127.6(15)
N4 C6 C5 . . 107.09(13)
N4 C6 H6 . . 122.9(15)
C5 C6 H6 . . 130.0(15)

loop_
_geom_bond_atom_site_label_1
_geom_bond_atom_site_label_2
_geom_bond_site_symmetry_2
_geom_bond_distance
Cu1 N1 7_666 1.9887(11)
Cu1 N1 . 1.9887(11)
Cu1 N3 7_666 2.0117(12)
Cu1 N3 . 2.0117(12)
Cu1 O4 7_666 2.4164(10)
Cu1 O4 . 2.4164(10)
Cl2 O1 . 1.4261(12)
Cl2 O2 . 1.4255(11)
Cl2 O3 . 1.4318(12)
Cl2 O4 . 1.4483(10)
N1 C1 . 1.3299(17)
N1 N2 . 1.3435(17)
N2 C3 . 1.331(2)
N2 H2N . 0.81(3)
N3 C4 . 1.3310(18)
N3 N4 . 1.3460(16)
N4 C6 . 1.3373(19)
N4 H4N . 0.79(2)
C1 C2 . 1.389(2)
C1 H1 . 0.98(2)
C2 C3 . 1.367(2)
C2 H2 . 0.91(3)
C3 H3 . 0.97(3)
C4 C5 . 1.388(2)
C4 H4 . 0.91(2)
C5 C6 . 1.375(2)
C5 H5 . 0.91(3)
C6 H6 . 0.93(2)

loop_
_geom_hbond_atom_site_label_D
_geom_hbond_atom_site_label_H
_geom_hbond_atom_site_label_A
_geom_hbond_site_symmetry_A
_geom_hbond_distance_DH
_geom_hbond_distance_HA
_geom_hbond_distance_DA
_geom_hbond_angle_DHA
N2 H2N O3 7_666 0.81(3) 2.25(3) 3.0517(19) 171(2)
N2 H2N O4 7_666 0.81(3) 2.58(2) 3.0722(17) 121(2)
N4 H4N O4 7_666 0.79(2) 2.24(2) 2.8124(17) 129.3(17)
N4 H4N O2 3_445 0.79(2) 2.50(2) 3.1580(17) 141.5(17)

loop_
_geom_torsion_atom_site_label_1
_geom_torsion_atom_site_label_2
_geom_torsion_atom_site_label_3
_geom_torsion_atom_site_label_4
_geom_torsion_site_symmetry_1
_geom_torsion
O1 Cl2 O4 Cu1 . 71.01(15)
O2 Cl2 O4 Cu1 . -169.36(12)
O3 Cl2 O4 Cu1 . -49.03(15)
N1 Cu1 O4 Cl2 7_666 81.05(13)
N1 Cu1 O4 Cl2 . -98.95(13)
N3 Cu1 O4 Cl2 7_666 171.30(14)
N3 Cu1 O4 Cl2 . -8.70(14)
O4 Cu1 O4 Cl2 7_666 11E1(10)
N1 Cu1 N1 C1 7_666 -14E1(10)
N3 Cu1 N1 C1 7_666 108.25(14)
N3 Cu1 N1 C1 . -71.75(14)
O4 Cu1 N1 C1 7_666 -155.85(14)
O4 Cu1 N1 C1 . 24.15(14)
N1 Cu1 N1 N2 7_666 4E1(10)
N3 Cu1 N1 N2 7_666 -72.76(12)
N3 Cu1 N1 N2 . 107.24(12)
O4 Cu1 N1 N2 7_666 23.13(12)
O4 Cu1 N1 N2 . -156.87(12)
C1 N1 N2 C3 . 0.4(2)
Cu1 N1 N2 C3 . -178.83(14)
N1 Cu1 N3 C4 7_666 -109.04(14)
N1 Cu1 N3 C4 . 70.96(14)
N3 Cu1 N3 C4 7_666 0E1(10)
O4 Cu1 N3 C4 7_666 160.28(14)
O4 Cu1 N3 C4 . -19.72(14)
N1 Cu1 N3 N4 7_666 72.95(11)
N1 Cu1 N3 N4 . -107.05(11)
N3 Cu1 N3 N4 7_666 0E1(10)
O4 Cu1 N3 N4 7_666 -17.73(10)
O4 Cu1 N3 N4 . 162.27(10)
C4 N3 N4 C6 . -0.55(16)
Cu1 N3 N4 C6 . 177.94(10)
N2 N1 C1 C2 . -0.78(19)
Cu1 N1 C1 C2 . 178.35(12)
N1 C1 C2 C3 . 0.9(2)
N1 N2 C3 C2 . 0.2(2)
C1 C2 C3 N2 . -0.6(2)
N4 N3 C4 C5 . 0.38(17)
Cu1 N3 C4 C5 . -177.85(11)
N3 C4 C5 C6 . -0.09(18)
N3 N4 C6 C5 . 0.51(17)
C4 C5 C6 N4 . -0.24(17)
